data_1504315
loop_
_publ_author_name
'Roy, Bhairab Nath'
'Singh, Girij Pal'
'Srivastava, Dhananjai'
'Jadhav, Harishchandra S.'
'Saini, Manmeet B.'
'Aher, Umesh P.'

_publ_section_title
;
 A Novel Method for Large-Scale Synthesis of Lamivudine through Cocrystal
 Formation of Racemic Lamivudine with
 (S)-(&#x2212;)-1,1&#x2032;-Bi(2-naphthol) [(S)-(BINOL)]
;
_journal_issue 3
_journal_name_full 'Organic Process Research &amp; Development'
_journal_page_first 450
_journal_paper_doi 10.1021/op800228h
_journal_volume 13
_journal_year 2009
_chemical_absolute_configuration rmad
_chemical_formula_moiety 'C8 H11 N3 O3 S, C20 H14 O2'
_chemical_formula_sum 'C28 H25 N3 O5 S'
_chemical_formula_weight 515.57
_chemical_name_systematic
;
 ?
;
_space_group_IT_number 19
_symmetry_cell_setting orthorhombic
_symmetry_space_group_name_Hall 'P 2ac 2ab'
_symmetry_space_group_name_H-M 'P 21 21 21'
_atom_sites_solution_hydrogens geom
_atom_sites_solution_primary direct
_atom_sites_solution_secondary difmap
_audit_creation_method SHELXL-97
_cell_angle_alpha 90.00
_cell_angle_beta 90.00
_cell_angle_gamma 90.00
_cell_formula_units_Z 4
_cell_length_a 9.0929(9)
_cell_length_b 12.3452(12)
_cell_length_c 22.031(2)
_cell_measurement_reflns_used 5608
_cell_measurement_temperature 294(2)
_cell_measurement_theta_max 27.73
_cell_measurement_theta_min 2.41
_cell_volume 2473.1(4)
_computing_cell_refinement 'SAINT (Bruker, 2001)'
_computing_data_collection 'SMART (Bruker, 2001)'
_computing_data_reduction SAINT
_computing_molecular_graphics 'SHELXTL/PC (Sheldrick, 1990)'
_computing_publication_material SHELXL97
_computing_structure_refinement 'SHELXL-97 (Sheldrick, 1997)'
_computing_structure_solution 'SHELXS-97 (Sheldrick, 1997)'
_diffrn_ambient_temperature 294(2)
_diffrn_measured_fraction_theta_full 1.000
_diffrn_measured_fraction_theta_max 1.000
_diffrn_measurement_device 'Bruker SMART APEX CCD area-detector'
_diffrn_measurement_device_type 'CCD Area Detector'
_diffrn_measurement_method '\w scan'
_diffrn_radiation_monochromator graphite
_diffrn_radiation_source 'fine-focus sealed tube'
_diffrn_radiation_type MoK\a
_diffrn_radiation_wavelength 0.71073
_diffrn_reflns_av_R_equivalents 0.0293
_diffrn_reflns_av_sigmaI/netI 0.0216
_diffrn_reflns_limit_h_max 10
_diffrn_reflns_limit_h_min -10
_diffrn_reflns_limit_k_max 14
_diffrn_reflns_limit_k_min -14
_diffrn_reflns_limit_l_max 26
_diffrn_reflns_limit_l_min -26
_diffrn_reflns_number 17528
_diffrn_reflns_theta_full 25.00
_diffrn_reflns_theta_max 25.00
_diffrn_reflns_theta_min 1.85
_diffrn_standards_number 0
_exptl_absorpt_coefficient_mu 0.176
_exptl_absorpt_correction_type none
_exptl_crystal_colour colorless
_exptl_crystal_density_diffrn 1.385
_exptl_crystal_density_method 'not measured'
_exptl_crystal_description block
_exptl_crystal_F_000 1080
_exptl_crystal_size_max 0.22
_exptl_crystal_size_mid 0.17
_exptl_crystal_size_min 0.12
_refine_diff_density_max 0.188
_refine_diff_density_min -0.129
_refine_diff_density_rms 0.028
_refine_ls_abs_structure_details 'Flack H D (1983), Acta Cryst. A39, 876-881'
_refine_ls_abs_structure_Flack 0.02(6)
_refine_ls_extinction_method none
_refine_ls_goodness_of_fit_ref 1.052
_refine_ls_hydrogen_treatment mixed
_refine_ls_matrix_type full
_refine_ls_number_parameters 354
_refine_ls_number_reflns 4353
_refine_ls_number_restraints 0
_refine_ls_restrained_S_all 1.052
_refine_ls_R_factor_all 0.0321
_refine_ls_R_factor_gt 0.0292
_refine_ls_shift/su_max 0.000
_refine_ls_shift/su_mean 0.000
_refine_ls_structure_factor_coef Fsqd
_refine_ls_weighting_details 'calc w=1/[\s^2^(Fo^2^)+(0.0453P)^2^+0.2354P] where P=(Fo^2^+2Fc^2^)/3'
_refine_ls_weighting_scheme calc
_refine_ls_wR_factor_gt 0.0770
_refine_ls_wR_factor_ref 0.0798
_reflns_number_gt 4068
_reflns_number_total 4353
_reflns_threshold_expression I>2\s(I)
_cod_data_source_file op800228h_si_002.cif
_cod_data_source_block ab53m
_cod_depositor_comments
;
The following automatic conversions were performed:

'_symmetry_cell_setting' value 'Orthorhombic' changed to
'orthorhombic' according to
/home/saulius/struct/CIF-dictionaries/cif_core.dic dictionary named
'cif_core.dic' version 2.4.2 from 2011-04-26.

Automatic conversion script
Id: cif_fix_values 1715 2011-07-08 13:25:40Z adriana 
;
_cod_original_cell_volume 2473.0(4)
_cod_database_code 1504315

loop_
_symmetry_equiv_pos_as_xyz
'x, y, z'
'-x+1/2, -y, z+1/2'
'-x, y+1/2, -z+1/2'
'x+1/2, -y+1/2, -z'

loop_
_atom_site_label
_atom_site_type_symbol
_atom_site_fract_x
_atom_site_fract_y
_atom_site_fract_z
_atom_site_U_iso_or_equiv
_atom_site_adp_type
_atom_site_occupancy
_atom_site_symmetry_multiplicity
_atom_site_calc_flag
_atom_site_refinement_flags
C1 C 0.1321(2) 0.36883(19) 0.12828(10) 0.0679(5) Uani 1 1 d .
H1 H 0.2070 0.3984 0.1048 0.082 Uiso 1 1 calc R
C2 C 0.1291(2) 0.2622(2) 0.13763(10) 0.0712(6) Uani 1 1 d .
H2 H 0.2003 0.2169 0.1210 0.085 Uiso 1 1 calc R
C3 C 0.0141(2) 0.22040(17) 0.17357(8) 0.0610(5) Uani 1 1 d .
C4 C -0.08220(18) 0.39258(16) 0.18953(7) 0.0494(4) Uani 1 1 d .
C5 C 0.0330(2) 0.55300(16) 0.14428(8) 0.0562(4) Uani 1 1 d .
H5 H -0.0670 0.5814 0.1488 0.067 Uiso 1 1 calc R
C6 C 0.0932(2) 0.59085(18) 0.08350(8) 0.0623(5) Uani 1 1 d .
H6A H 0.0438 0.6565 0.0705 0.075 Uiso 1 1 calc R
H6B H 0.0788 0.5356 0.0528 0.075 Uiso 1 1 calc R
C7 C 0.24439(19) 0.65635(15) 0.17233(8) 0.0533(4) Uani 1 1 d .
H7 H 0.2214 0.7339 0.1733 0.064 Uiso 1 1 calc R
C8 C 0.3688(2) 0.63368(17) 0.21413(9) 0.0649(5) Uani 1 1 d .
H8A H 0.3897 0.5566 0.2137 0.078 Uiso 1 1 calc R
H8B H 0.4557 0.6713 0.1998 0.078 Uiso 1 1 calc R
S1 S 0.28662(5) 0.61584(5) 0.09502(2) 0.06359(15) Uani 1 1 d .
O1 O 0.12058(19) 0.59671(17) 0.19117(6) 0.0952(6) Uani 1 1 d .
O2 O 0.33854(18) 0.66633(13) 0.27392(6) 0.0722(4) Uani 1 1 d .
H2O H 0.263(3) 0.712(2) 0.2759(12) 0.097(9) Uiso 1 1 d .
O3 O -0.17125(15) 0.45570(11) 0.21254(6) 0.0627(3) Uani 1 1 d .
N1 N 0.02785(16) 0.43549(13) 0.15241(6) 0.0521(3) Uani 1 1 d .
N2 N -0.08762(18) 0.28455(13) 0.19817(6) 0.0584(4) Uani 1 1 d .
N3 N 0.0053(3) 0.11519(19) 0.18396(11) 0.0918(7) Uani 1 1 d .
H3A H -0.065(4) 0.096(3) 0.2080(17) 0.134(13) Uiso 1 1 d .
H3B H 0.069(3) 0.074(3) 0.1689(13) 0.103(10) Uiso 1 1 d .
C9 C 0.48441(17) 0.49062(13) 0.37538(7) 0.0423(3) Uani 1 1 d .
C10 C 0.56085(18) 0.45836(14) 0.32489(7) 0.0471(4) Uani 1 1 d .
C11 C 0.4956(2) 0.39239(14) 0.28017(7) 0.0533(4) Uani 1 1 d .
H11 H 0.5489 0.3728 0.2459 0.064 Uiso 1 1 calc R
C12 C 0.3553(2) 0.35736(14) 0.28697(8) 0.0555(4) Uani 1 1 d .
H12 H 0.3142 0.3125 0.2576 0.067 Uiso 1 1 calc R
C13 C 0.27078(19) 0.38771(14) 0.33771(8) 0.0501(4) Uani 1 1 d .
C14 C 0.1230(2) 0.35295(17) 0.34513(10) 0.0629(5) Uani 1 1 d .
H14 H 0.0808 0.3079 0.3161 0.075 Uiso 1 1 calc R
C15 C 0.0424(2) 0.38457(18) 0.39396(10) 0.0678(5) Uani 1 1 d .
H15 H -0.0540 0.3606 0.3985 0.081 Uiso 1 1 calc R
C16 C 0.1046(2) 0.45326(18) 0.43741(9) 0.0634(5) Uani 1 1 d .
H16 H 0.0486 0.4757 0.4704 0.076 Uiso 1 1 calc R
C17 C 0.24682(19) 0.48781(16) 0.43197(7) 0.0526(4) Uani 1 1 d .
H17 H 0.2863 0.5332 0.4615 0.063 Uiso 1 1 calc R
C18 C 0.33490(17) 0.45579(13) 0.38226(7) 0.0435(3) Uani 1 1 d .
C19 C 0.55477(16) 0.55969(14) 0.42307(7) 0.0446(4) Uani 1 1 d .
C20 C 0.64352(17) 0.51166(15) 0.46920(7) 0.0483(4) Uani 1 1 d .
C21 C 0.67285(19) 0.39922(17) 0.47086(8) 0.0563(4) Uani 1 1 d .
H21 H 0.6360 0.3550 0.4403 0.068 Uiso 1 1 calc R
C22 C 0.7541(2) 0.3543(2) 0.51644(9) 0.0683(5) Uani 1 1 d .
H22 H 0.7716 0.2801 0.5169 0.082 Uiso 1 1 calc R
C23 C 0.8113(2) 0.4204(2) 0.56280(9) 0.0762(7) Uani 1 1 d .
H23 H 0.8661 0.3895 0.5940 0.091 Uiso 1 1 calc R
C24 C 0.7872(2) 0.5280(2) 0.56233(8) 0.0689(6) Uani 1 1 d .
H24 H 0.8271 0.5705 0.5930 0.083 Uiso 1 1 calc R
C25 C 0.70290(19) 0.57780(17) 0.51634(7) 0.0563(5) Uani 1 1 d .
C26 C 0.6705(2) 0.68908(18) 0.51618(8) 0.0633(5) Uani 1 1 d .
H26 H 0.7073 0.7327 0.5470 0.076 Uiso 1 1 calc R
C27 C 0.5871(2) 0.73393(17) 0.47230(9) 0.0610(5) Uani 1 1 d .
H27 H 0.5669 0.8078 0.4733 0.073 Uiso 1 1 calc R
C28 C 0.53002(19) 0.66923(15) 0.42474(7) 0.0513(4) Uani 1 1 d .
O4 O 0.70349(15) 0.49103(13) 0.31890(6) 0.0670(4) Uani 1 1 d .
H4O H 0.729(3) 0.476(2) 0.2878(12) 0.084(8) Uiso 1 1 d .
O5 O 0.45103(18) 0.72394(12) 0.38246(7) 0.0685(4) Uani 1 1 d .
H5O H 0.431(3) 0.691(2) 0.3546(12) 0.080(8) Uiso 1 1 d .

loop_
_atom_site_aniso_label
_atom_site_aniso_U_11
_atom_site_aniso_U_22
_atom_site_aniso_U_33
_atom_site_aniso_U_23
_atom_site_aniso_U_13
_atom_site_aniso_U_12
C1 0.0512(10) 0.0839(15) 0.0687(12) -0.0113(11) 0.0189(9) 0.0043(10)
C2 0.0651(12) 0.0830(15) 0.0656(12) -0.0102(11) 0.0139(10) 0.0189(11)
C3 0.0666(12) 0.0724(13) 0.0440(9) -0.0031(8) -0.0039(9) 0.0115(10)
C4 0.0426(8) 0.0718(11) 0.0340(7) -0.0072(7) 0.0012(7) 0.0036(8)
C5 0.0428(9) 0.0711(12) 0.0548(10) -0.0157(9) 0.0026(8) -0.0080(8)
C6 0.0521(10) 0.0823(13) 0.0524(9) -0.0034(9) -0.0050(8) -0.0070(9)
C7 0.0515(10) 0.0553(9) 0.0531(10) 0.0007(7) -0.0038(8) -0.0063(8)
C8 0.0682(12) 0.0653(12) 0.0613(11) -0.0061(9) -0.0140(10) 0.0112(10)
S1 0.0535(3) 0.0846(3) 0.0526(2) 0.0044(2) 0.0055(2) -0.0148(2)
O1 0.0901(11) 0.1469(15) 0.0485(7) -0.0246(9) 0.0131(7) -0.0691(11)
O2 0.0762(9) 0.0830(10) 0.0573(8) -0.0044(7) -0.0190(7) 0.0166(8)
O3 0.0598(7) 0.0759(8) 0.0524(6) -0.0060(6) 0.0186(6) 0.0105(7)
N1 0.0429(7) 0.0685(9) 0.0448(7) -0.0091(6) 0.0057(6) 0.0020(7)
N2 0.0595(9) 0.0705(10) 0.0452(8) 0.0034(7) 0.0071(7) 0.0079(8)
N3 0.1157(19) 0.0763(14) 0.0836(14) 0.0102(11) 0.0232(14) 0.0269(14)
C9 0.0406(8) 0.0505(8) 0.0359(7) -0.0048(6) -0.0015(6) 0.0008(7)
C10 0.0420(8) 0.0571(9) 0.0423(8) -0.0048(7) -0.0002(7) 0.0026(7)
C11 0.0610(10) 0.0585(10) 0.0403(8) -0.0117(7) 0.0034(8) 0.0066(9)
C12 0.0636(10) 0.0535(9) 0.0494(9) -0.0119(8) -0.0087(8) -0.0024(8)
C13 0.0502(9) 0.0498(9) 0.0502(8) 0.0004(7) -0.0066(7) -0.0032(8)
C14 0.0563(10) 0.0623(11) 0.0701(12) -0.0010(9) -0.0092(9) -0.0137(9)
C15 0.0451(9) 0.0799(13) 0.0785(13) 0.0065(11) 0.0031(9) -0.0149(9)
C16 0.0507(10) 0.0825(13) 0.0570(10) 0.0052(10) 0.0113(8) -0.0018(10)
C17 0.0458(9) 0.0685(11) 0.0434(8) -0.0007(8) 0.0021(7) -0.0024(8)
C18 0.0407(8) 0.0496(8) 0.0401(8) 0.0030(7) -0.0017(6) 0.0006(7)
C19 0.0335(7) 0.0637(10) 0.0365(7) -0.0099(7) 0.0063(6) -0.0041(7)
C20 0.0325(7) 0.0755(11) 0.0369(8) -0.0059(7) 0.0078(6) -0.0040(7)
C21 0.0428(9) 0.0799(12) 0.0464(9) -0.0035(9) 0.0039(7) 0.0010(9)
C22 0.0493(10) 0.0963(15) 0.0594(11) 0.0065(10) 0.0021(9) 0.0085(10)
C23 0.0456(10) 0.131(2) 0.0522(11) 0.0146(12) -0.0035(9) 0.0021(12)
C24 0.0445(10) 0.1186(19) 0.0435(9) -0.0057(10) -0.0020(8) -0.0144(11)
C25 0.0359(8) 0.0939(14) 0.0390(8) -0.0090(8) 0.0061(7) -0.0111(9)
C26 0.0510(10) 0.0924(15) 0.0466(10) -0.0258(9) 0.0035(8) -0.0173(10)
C27 0.0577(10) 0.0701(11) 0.0553(10) -0.0224(9) 0.0060(9) -0.0070(9)
C28 0.0444(8) 0.0657(11) 0.0439(9) -0.0142(8) 0.0031(7) -0.0009(8)
O4 0.0467(7) 0.1032(11) 0.0512(7) -0.0237(7) 0.0152(6) -0.0079(7)
O5 0.0814(10) 0.0647(8) 0.0594(8) -0.0174(7) -0.0126(7) 0.0131(7)

loop_
_atom_type_symbol
_atom_type_description
_atom_type_scat_dispersion_real
_atom_type_scat_dispersion_imag
_atom_type_scat_source
C C 0.0033 0.0016 'International Tables Vol C Tables 4.2.6.8 and 6.1.1.4'
H H 0.0000 0.0000 'International Tables Vol C Tables 4.2.6.8 and 6.1.1.4'
N N 0.0061 0.0033 'International Tables Vol C Tables 4.2.6.8 and 6.1.1.4'
O O 0.0106 0.0060 'International Tables Vol C Tables 4.2.6.8 and 6.1.1.4'
S S 0.1246 0.1234 'International Tables Vol C Tables 4.2.6.8 and 6.1.1.4'

loop_
_geom_angle_atom_site_label_1
_geom_angle_atom_site_label_2
_geom_angle_atom_site_label_3
_geom_angle
C2 C1 N1 121.42(19)
C2 C1 H1 119.3
N1 C1 H1 119.3
C1 C2 C3 117.63(19)
C1 C2 H2 121.2
C3 C2 H2 121.2
N3 C3 N2 118.2(2)
N3 C3 C2 120.1(2)
N2 C3 C2 121.72(19)
O3 C4 N2 122.90(16)
O3 C4 N1 118.14(17)
N2 C4 N1 118.96(15)
O1 C5 N1 107.93(17)
O1 C5 C6 108.91(15)
N1 C5 C6 115.11(15)
O1 C5 H5 108.2
N1 C5 H5 108.2
C6 C5 H5 108.2
C5 C6 S1 106.25(13)
C5 C6 H6A 110.5
S1 C6 H6A 110.5
C5 C6 H6B 110.5
S1 C6 H6B 110.5
H6A C6 H6B 108.7
O1 C7 C8 109.13(16)
O1 C7 S1 107.55(12)
C8 C7 S1 111.63(14)
O1 C7 H7 109.5
C8 C7 H7 109.5
S1 C7 H7 109.5
O2 C8 C7 112.23(17)
O2 C8 H8A 109.2
C7 C8 H8A 109.2
O2 C8 H8B 109.2
C7 C8 H8B 109.2
H8A C8 H8B 107.9
C6 S1 C7 88.44(9)
C7 O1 C5 115.80(14)
C8 O2 H2O 112.3(18)
C1 N1 C4 119.85(17)
C1 N1 C5 121.91(16)
C4 N1 C5 118.10(14)
C3 N2 C4 120.34(16)
C3 N3 H3A 115(2)
C3 N3 H3B 119(2)
H3A N3 H3B 125(3)
C10 C9 C18 118.65(14)
C10 C9 C19 121.22(14)
C18 C9 C19 120.12(13)
O4 C10 C9 118.34(15)
O4 C10 C11 120.23(15)
C9 C10 C11 121.43(16)
C12 C11 C10 120.24(15)
C12 C11 H11 119.9
C10 C11 H11 119.9
C11 C12 C13 121.13(16)
C11 C12 H12 119.4
C13 C12 H12 119.4
C12 C13 C18 118.88(15)
C12 C13 C14 121.85(16)
C18 C13 C14 119.26(17)
C15 C14 C13 120.98(18)
C15 C14 H14 119.5
C13 C14 H14 119.5
C14 C15 C16 119.83(17)
C14 C15 H15 120.1
C16 C15 H15 120.1
C17 C16 C15 120.81(18)
C17 C16 H16 119.6
C15 C16 H16 119.6
C16 C17 C18 121.12(17)
C16 C17 H17 119.4
C18 C17 H17 119.4
C17 C18 C13 117.98(15)
C17 C18 C9 122.37(15)
C13 C18 C9 119.64(15)
C28 C19 C20 118.92(15)
C28 C19 C9 120.69(15)
C20 C19 C9 120.33(15)
C21 C20 C19 122.22(15)
C21 C20 C25 118.12(17)
C19 C20 C25 119.64(17)
C22 C21 C20 121.35(19)
C22 C21 H21 119.3
C20 C21 H21 119.3
C21 C22 C23 119.9(2)
C21 C22 H22 120.0
C23 C22 H22 120.0
C24 C23 C22 120.4(2)
C24 C23 H23 119.8
C22 C23 H23 119.8
C23 C24 C25 121.59(19)
C23 C24 H24 119.2
C25 C24 H24 119.2
C26 C25 C24 122.81(17)
C26 C25 C20 118.56(17)
C24 C25 C20 118.6(2)
C27 C26 C25 121.45(17)
C27 C26 H26 119.3
C25 C26 H26 119.3
C26 C27 C28 120.35(19)
C26 C27 H27 119.8
C28 C27 H27 119.8
O5 C28 C19 124.03(15)
O5 C28 C27 114.92(17)
C19 C28 C27 121.06(17)
C10 O4 H4O 109(2)
C28 O5 H5O 115(2)

loop_
_geom_bond_atom_site_label_1
_geom_bond_atom_site_label_2
_geom_bond_distance
C1 C2 1.333(3)
C1 N1 1.363(2)
C1 H1 0.9300
C2 C3 1.410(3)
C2 H2 0.9300
C3 N3 1.321(3)
C3 N2 1.333(2)
C4 O3 1.233(2)
C4 N2 1.348(2)
C4 N1 1.397(2)
C5 O1 1.411(2)
C5 N1 1.463(3)
C5 C6 1.520(3)
C5 H5 0.9800
C6 S1 1.8034(19)
C6 H6A 0.9700
C6 H6B 0.9700
C7 O1 1.408(2)
C7 C8 1.485(3)
C7 S1 1.8162(19)
C7 H7 0.9800
C8 O2 1.405(2)
C8 H8A 0.9700
C8 H8B 0.9700
O2 H2O 0.89(3)
N3 H3A 0.87(4)
N3 H3B 0.84(3)
C9 C10 1.371(2)
C9 C18 1.434(2)
C9 C19 1.497(2)
C10 O4 1.365(2)
C10 C11 1.410(2)
C11 C12 1.355(3)
C11 H11 0.9300
C12 C13 1.408(3)
C12 H12 0.9300
C13 C18 1.418(2)
C13 C14 1.420(3)
C14 C15 1.359(3)
C14 H14 0.9300
C15 C16 1.399(3)
C15 H15 0.9300
C16 C17 1.367(3)
C16 H16 0.9300
C17 C18 1.413(2)
C17 H17 0.9300
C19 C28 1.371(2)
C19 C20 1.427(2)
C20 C21 1.414(3)
C20 C25 1.427(2)
C21 C22 1.364(3)
C21 H21 0.9300
C22 C23 1.407(3)
C22 H22 0.9300
C23 C24 1.346(3)
C23 H23 0.9300
C24 C25 1.412(3)
C24 H24 0.9300
C25 C26 1.405(3)
C26 C27 1.347(3)
C26 H26 0.9300
C27 C28 1.416(2)
C27 H27 0.9300
C28 O5 1.356(2)
O4 H4O 0.75(3)
O5 H5O 0.76(3)

loop_
_geom_hbond_atom_site_label_D
_geom_hbond_atom_site_label_H
_geom_hbond_atom_site_label_A
_geom_hbond_distance_DH
_geom_hbond_distance_HA
_geom_hbond_distance_DA
_geom_hbond_angle_DHA
_geom_hbond_site_symmetry_A
O2 H2O N2 0.89(3) 1.92(3) 2.777(2) 162(3) 3
O4 H4O O3 0.75(3) 1.91(3) 2.6415(18) 169(3) 1_655
O5 H5O O2 0.76(3) 1.99(3) 2.696(2) 156(3) .
N3 H3A O1 0.87(4) 2.28(4) 2.988(3) 139(3) 3_545
N3 H3B O4 0.84(3) 2.32(3) 3.060(3) 147(3) 3_645

loop_
_geom_torsion_atom_site_label_1
_geom_torsion_atom_site_label_2
_geom_torsion_atom_site_label_3
_geom_torsion_atom_site_label_4
_geom_torsion
N1 C1 C2 C3 -0.1(3)
C1 C2 C3 N3 179.6(2)
C1 C2 C3 N2 -0.8(3)
O1 C5 C6 S1 27.0(2)
N1 C5 C6 S1 -94.30(16)
O1 C7 C8 O2 -62.3(2)
S1 C7 C8 O2 178.98(14)
C5 C6 S1 C7 -32.44(15)
O1 C7 S1 C6 30.68(16)
C8 C7 S1 C6 150.36(15)
C8 C7 O1 C5 -141.83(19)
S1 C7 O1 C5 -20.6(2)
N1 C5 O1 C7 121.43(19)
C6 C5 O1 C7 -4.2(3)
C2 C1 N1 C4 2.3(3)
C2 C1 N1 C5 177.8(2)
O3 C4 N1 C1 177.16(16)
N2 C4 N1 C1 -3.5(2)
O3 C4 N1 C5 1.5(2)
N2 C4 N1 C5 -179.19(15)
O1 C5 N1 C1 -87.25(19)
C6 C5 N1 C1 34.6(2)
O1 C5 N1 C4 88.34(18)
C6 C5 N1 C4 -149.81(15)
N3 C3 N2 C4 179.11(19)
C2 C3 N2 C4 -0.5(3)
O3 C4 N2 C3 -178.07(16)
N1 C4 N2 C3 2.6(2)
C18 C9 C10 O4 -179.43(15)
C19 C9 C10 O4 -0.2(2)
C18 C9 C10 C11 0.1(2)
C19 C9 C10 C11 179.33(15)
O4 C10 C11 C12 178.08(17)
C9 C10 C11 C12 -1.4(3)
C10 C11 C12 C13 1.5(3)
C11 C12 C13 C18 -0.2(3)
C11 C12 C13 C14 179.12(18)
C12 C13 C14 C15 -178.92(19)
C18 C13 C14 C15 0.4(3)
C13 C14 C15 C16 0.7(3)
C14 C15 C16 C17 -1.1(3)
C15 C16 C17 C18 0.3(3)
C16 C17 C18 C13 0.8(3)
C16 C17 C18 C9 -179.93(17)
C12 C13 C18 C17 178.24(16)
C14 C13 C18 C17 -1.1(2)
C12 C13 C18 C9 -1.1(2)
C14 C13 C18 C9 179.53(16)
C10 C9 C18 C17 -178.13(16)
C19 C9 C18 C17 2.6(2)
C10 C9 C18 C13 1.2(2)
C19 C9 C18 C13 -178.11(15)
C10 C9 C19 C28 99.94(19)
C18 C9 C19 C28 -80.80(19)
C10 C9 C19 C20 -82.9(2)
C18 C9 C19 C20 96.37(18)
C28 C19 C20 C21 179.40(15)
C9 C19 C20 C21 2.2(2)
C28 C19 C20 C25 0.8(2)
C9 C19 C20 C25 -176.42(14)
C19 C20 C21 C22 -177.86(16)
C25 C20 C21 C22 0.7(2)
C20 C21 C22 C23 -0.4(3)
C21 C22 C23 C24 -0.4(3)
C22 C23 C24 C25 0.9(3)
C23 C24 C25 C26 177.05(18)
C23 C24 C25 C20 -0.6(3)
C21 C20 C25 C26 -177.98(16)
C19 C20 C25 C26 0.7(2)
C21 C20 C25 C24 -0.3(2)
C19 C20 C25 C24 178.39(15)
C24 C25 C26 C27 -178.61(17)
C20 C25 C26 C27 -1.0(3)
C25 C26 C27 C28 -0.2(3)
C20 C19 C28 O5 178.09(15)
C9 C19 C28 O5 -4.7(3)
C20 C19 C28 C27 -2.0(2)
C9 C19 C28 C27 175.21(15)
C26 C27 C28 O5 -178.36(17)
C26 C27 C28 C19 1.7(3)
